data_7005771
loop_
_publ_author_name
'Brym, Markus'
'Forsyth, Craig M.'
'Jones, Cameron'
'Junk, Peter C.'
'Rose, Richard P.'
'Stasch, Andreas'
'Turner, David R.'

_publ_section_title
;
 Ligand effects in the syntheses and structures of novel heteroleptic
 and homoleptic bismuth(III) formamidinate complexes.
;
_journal_issue 30
_journal_name_full 'Dalton transactions (Cambridge, England : 2003)'
_journal_page_first 3282
_journal_page_last 3288
_journal_paper_doi 10.1039/b705202b
_journal_year 2007
_chemical_formula_moiety 'C58 H86 Bi2 Br4 N4 O2, 2(C4 H10 O)'
_chemical_formula_sum 'C66 H106 Bi2 Br4 N4 O4'
_chemical_formula_weight 1757.15
_chemical_name_systematic
;
?
;
_space_group_IT_number 2
_symmetry_cell_setting triclinic
_symmetry_space_group_name_Hall '-P 1'
_symmetry_space_group_name_H-M 'P -1'
_atom_sites_solution_hydrogens geom
_atom_sites_solution_primary direct
_atom_sites_solution_secondary difmap
_audit_creation_method SHELXL-97
_cell_angle_alpha 64.962(3)
_cell_angle_beta 69.100(5)
_cell_angle_gamma 73.200(5)
_cell_formula_units_Z 1
_cell_length_a 12.0078(6)
_cell_length_b 12.9849(12)
_cell_length_c 13.8084(12)
_cell_measurement_temperature 123(2)
_cell_volume 1797.9(3)
_computing_cell_refinement 'HKL Scalepack (Otwinowski & Minor 1997)'
_computing_data_collection 'Collect (Bruker AXS BV, 1997-2004)'
_computing_data_reduction 'HKL Denzo and Scalepack (Otwinowski & Minor 1997)'
_computing_molecular_graphics 'X-Seed / POV-Ray'
_computing_publication_material 'Microsoft Office 2000'
_computing_structure_refinement 'SHELXL-97 (Sheldrick, 1997)'
_computing_structure_solution 'SHELXS-97 (Sheldrick, 1990)'
_diffrn_ambient_temperature 123(2)
_diffrn_measured_fraction_theta_full 0.982
_diffrn_measured_fraction_theta_max 0.982
_diffrn_measurement_device_type 'Enraf Nonius Kappa CCD'
_diffrn_measurement_method 'phi and omega scans'
_diffrn_radiation_monochromator graphite
_diffrn_radiation_source 'fine-focus sealed tube'
_diffrn_radiation_type MoK\a
_diffrn_radiation_wavelength 0.71073
_diffrn_reflns_av_R_equivalents 0.0668
_diffrn_reflns_av_sigmaI/netI 0.0854
_diffrn_reflns_limit_h_max 15
_diffrn_reflns_limit_h_min -15
_diffrn_reflns_limit_k_max 12
_diffrn_reflns_limit_k_min -16
_diffrn_reflns_limit_l_max 15
_diffrn_reflns_limit_l_min -17
_diffrn_reflns_number 14578
_diffrn_reflns_theta_full 27.50
_diffrn_reflns_theta_max 27.50
_diffrn_reflns_theta_min 3.20
_diffrn_standards_number 0
_exptl_absorpt_coefficient_mu 7.155
_exptl_absorpt_correction_T_max 0.5984
_exptl_absorpt_correction_T_min 0.3940
_exptl_absorpt_correction_type empirical
_exptl_absorpt_process_details 'performed as part of the DENZO-SMN package'
_exptl_crystal_colour yellow
_exptl_crystal_density_diffrn 1.623
_exptl_crystal_density_method 'not measured'
_exptl_crystal_description block
_exptl_crystal_F_000 868
_exptl_crystal_size_max 0.16
_exptl_crystal_size_mid 0.08
_exptl_crystal_size_min 0.08
_refine_diff_density_max 4.060
_refine_diff_density_min -3.696
_refine_diff_density_rms 0.267
_refine_ls_extinction_method none
_refine_ls_goodness_of_fit_ref 1.023
_refine_ls_hydrogen_treatment constr
_refine_ls_matrix_type full
_refine_ls_number_parameters 371
_refine_ls_number_reflns 8110
_refine_ls_number_restraints 0
_refine_ls_restrained_S_all 1.023
_refine_ls_R_factor_all 0.0868
_refine_ls_R_factor_gt 0.0666
_refine_ls_shift/su_max 0.000
_refine_ls_shift/su_mean 0.000
_refine_ls_structure_factor_coef Fsqd
_refine_ls_weighting_details 'calc w=1/[\s^2^(Fo^2^)+(0.1027P)^2^+1.0238P] where P=(Fo^2^+2Fc^2^)/3'
_refine_ls_weighting_scheme calc
_refine_ls_wR_factor_gt 0.1530
_refine_ls_wR_factor_ref 0.1636
_reflns_number_gt 6579
_reflns_number_total 8110
_reflns_threshold_expression >2sigma(I)
_cod_data_source_file b705202b.txt
_cod_data_source_block 1a
_cod_original_cell_volume 1797.9(2)
_cod_original_sg_symbol_H-M P-1
_cod_database_code 7005771

loop_
_symmetry_equiv_pos_as_xyz
'x, y, z'
'-x, -y, -z'

loop_
_atom_site_label
_atom_site_type_symbol
_atom_site_fract_x
_atom_site_fract_y
_atom_site_fract_z
_atom_site_U_iso_or_equiv
_atom_site_adp_type
_atom_site_occupancy
_atom_site_symmetry_multiplicity
_atom_site_calc_flag
_atom_site_refinement_flags
_atom_site_disorder_assembly
_atom_site_disorder_group
Bi1 Bi 0.02265(2) 0.42339(3) 0.16517(2) 0.01905(12) Uani 1 1 d . . .
Br1 Br -0.06872(7) 0.46794(8) 0.35282(7) 0.0301(2) Uani 1 1 d . . .
Br2 Br -0.08382(7) 0.64880(7) 0.03872(7) 0.02503(19) Uani 1 1 d . . .
O1 O -0.0376(6) 0.2152(6) 0.2666(6) 0.0390(16) Uani 1 1 d . . .
O2 O -0.4638(6) 0.7692(6) 0.3309(6) 0.0488(19) Uani 1 1 d . . .
N1 N 0.1942(6) 0.5041(6) 0.1035(5) 0.0204(14) Uani 1 1 d . . .
N2 N 0.2069(6) 0.3188(6) 0.2132(5) 0.0209(14) Uani 1 1 d . . .
C1 C 0.2459(7) 0.6049(7) 0.0232(7) 0.0211(17) Uani 1 1 d . . .
C2 C 0.2164(8) 0.7050(8) 0.0495(7) 0.0283(19) Uani 1 1 d . . .
C3 C 0.2743(8) 0.7986(8) -0.0249(7) 0.0287(19) Uani 1 1 d . . .
H3 H 0.2553 0.8670 -0.0090 0.034 Uiso 1 1 calc R . .
C4 C 0.3598(8) 0.7924(8) -0.1222(8) 0.031(2) Uani 1 1 d . . .
H4 H 0.4019 0.8552 -0.1706 0.038 Uiso 1 1 calc R . .
C5 C 0.3841(7) 0.6957(8) -0.1493(7) 0.0254(18) Uani 1 1 d . . .
H5 H 0.4405 0.6950 -0.2179 0.031 Uiso 1 1 calc R . .
C6 C 0.3289(7) 0.5992(7) -0.0795(6) 0.0213(17) Uani 1 1 d . . .
C7 C 0.3527(7) 0.4992(7) -0.1149(6) 0.0210(17) Uani 1 1 d . . .
H7 H 0.2964 0.4444 -0.0590 0.025 Uiso 1 1 calc R . .
C8 C 0.3273(8) 0.5400(9) -0.2285(7) 0.032(2) Uani 1 1 d . . .
H8A H 0.2486 0.5904 -0.2273 0.047 Uiso 1 1 calc R . .
H8B H 0.3264 0.4730 -0.2436 0.047 Uiso 1 1 calc R . .
H8C H 0.3906 0.5825 -0.2867 0.047 Uiso 1 1 calc R . .
C9 C 0.4818(7) 0.4354(8) -0.1205(7) 0.0290(19) Uani 1 1 d . . .
H9A H 0.5383 0.4869 -0.1771 0.044 Uiso 1 1 calc R . .
H9B H 0.4928 0.3680 -0.1399 0.044 Uiso 1 1 calc R . .
H9C H 0.4972 0.4103 -0.0481 0.044 Uiso 1 1 calc R . .
C10 C 0.1264(7) 0.7106(7) 0.1574(7) 0.0273(19) Uani 1 1 d . . .
H10 H 0.0742 0.6510 0.1846 0.033 Uiso 1 1 calc R . .
C11 C 0.1919(9) 0.6800(10) 0.2455(9) 0.045(3) Uani 1 1 d . . .
H11A H 0.2367 0.6013 0.2596 0.067 Uiso 1 1 calc R . .
H11B H 0.1325 0.6852 0.3144 0.067 Uiso 1 1 calc R . .
H11C H 0.2482 0.7339 0.2190 0.067 Uiso 1 1 calc R . .
C12 C 0.0438(8) 0.8272(9) 0.1437(9) 0.042(3) Uani 1 1 d . . .
H12A H 0.0924 0.8875 0.1182 0.062 Uiso 1 1 calc R . .
H12B H -0.0148 0.8250 0.2151 0.062 Uiso 1 1 calc R . .
H12C H 0.0007 0.8441 0.0889 0.062 Uiso 1 1 calc R . .
C13 C 0.2594(6) 0.4101(7) 0.1538(6) 0.0159(15) Uani 1 1 d . . .
H13 H 0.3414 0.4079 0.1476 0.019 Uiso 1 1 calc R . .
C14 C 0.2668(6) 0.2171(7) 0.2814(7) 0.0207(17) Uani 1 1 d . . .
C15 C 0.2839(7) 0.2139(7) 0.3797(7) 0.0239(18) Uani 1 1 d . . .
C16 C 0.3478(8) 0.1144(8) 0.4390(7) 0.031(2) Uani 1 1 d . . .
H16 H 0.3608 0.1112 0.5042 0.037 Uiso 1 1 calc R . .
C17 C 0.3930(8) 0.0203(9) 0.4079(8) 0.035(2) Uani 1 1 d . . .
H17 H 0.4399 -0.0451 0.4488 0.041 Uiso 1 1 calc R . .
C18 C 0.3700(8) 0.0209(8) 0.3162(8) 0.033(2) Uani 1 1 d . . .
H18 H 0.3964 -0.0463 0.2974 0.040 Uiso 1 1 calc R . .
C19 C 0.3081(7) 0.1198(7) 0.2511(7) 0.0228(17) Uani 1 1 d . . .
C20 C 0.2882(8) 0.1195(8) 0.1488(8) 0.031(2) Uani 1 1 d . . .
H20 H 0.2188 0.1816 0.1302 0.037 Uiso 1 1 calc R . .
C21 C 0.2584(11) 0.0067(11) 0.1641(10) 0.055(3) Uani 1 1 d . . .
H21A H 0.3315 -0.0517 0.1650 0.082 Uiso 1 1 calc R . .
H21B H 0.2279 0.0180 0.1026 0.082 Uiso 1 1 calc R . .
H21C H 0.1967 -0.0191 0.2345 0.082 Uiso 1 1 calc R . .
C22 C 0.3985(11) 0.1478(12) 0.0519(8) 0.056(3) Uani 1 1 d . . .
H22A H 0.4163 0.2218 0.0403 0.084 Uiso 1 1 calc R . .
H22B H 0.3831 0.1526 -0.0151 0.084 Uiso 1 1 calc R . .
H22C H 0.4676 0.0873 0.0675 0.084 Uiso 1 1 calc R . .
C23 C 0.2288(8) 0.3136(8) 0.4220(7) 0.029(2) Uani 1 1 d . . .
H23 H 0.1871 0.3769 0.3675 0.035 Uiso 1 1 calc R . .
C24 C 0.1341(9) 0.2751(9) 0.5346(8) 0.038(2) Uani 1 1 d . . .
H24A H 0.0743 0.2427 0.5275 0.058 Uiso 1 1 calc R . .
H24B H 0.0935 0.3416 0.5574 0.058 Uiso 1 1 calc R . .
H24C H 0.1741 0.2165 0.5904 0.058 Uiso 1 1 calc R . .
C25 C 0.3256(9) 0.3615(9) 0.4327(8) 0.040(2) Uani 1 1 d . . .
H25A H 0.3710 0.2994 0.4823 0.060 Uiso 1 1 calc R . .
H25B H 0.2864 0.4228 0.4632 0.060 Uiso 1 1 calc R . .
H25C H 0.3811 0.3926 0.3593 0.060 Uiso 1 1 calc R . .
C26 C -0.0952(12) 0.1683(10) 0.2217(10) 0.058(3) Uani 1 1 d . . .
H26A H -0.1500 0.2306 0.1806 0.070 Uiso 1 1 calc R . .
H26B H -0.0334 0.1329 0.1698 0.070 Uiso 1 1 calc R . .
C27 C -0.1605(18) 0.0856(17) 0.3095(16) 0.129(9) Uani 1 1 d . . .
H27A H -0.1577 0.0212 0.2877 0.154 Uiso 1 1 calc R . .
H27B H -0.2460 0.1197 0.3341 0.154 Uiso 1 1 calc R . .
C28 C -0.0946(15) 0.0428(14) 0.4048(13) 0.091(5) Uani 1 1 d . . .
H28A H -0.1529 0.0223 0.4792 0.109 Uiso 1 1 calc R . .
H28B H -0.0308 -0.0246 0.4009 0.109 Uiso 1 1 calc R . .
C29 C -0.0411(11) 0.1465(10) 0.3796(9) 0.050(3) Uani 1 1 d . . .
H29A H -0.0922 0.1898 0.4287 0.060 Uiso 1 1 calc R . .
H29B H 0.0412 0.1224 0.3900 0.060 Uiso 1 1 calc R . .
C30 C -0.5159(10) 0.6686(10) 0.3869(9) 0.047(3) Uani 1 1 d . . .
H30A H -0.4654 0.6081 0.4339 0.057 Uiso 1 1 calc R . .
H30B H -0.5199 0.6400 0.3324 0.057 Uiso 1 1 calc R . .
C31 C -0.6389(12) 0.6933(14) 0.4569(12) 0.081(5) Uani 1 1 d . . .
H31A H -0.6341 0.7176 0.5132 0.121 Uiso 1 1 calc R . .
H31B H -0.6763 0.6236 0.4934 0.121 Uiso 1 1 calc R . .
H31C H -0.6878 0.7549 0.4103 0.121 Uiso 1 1 calc R . .
C32 C -0.3498(10) 0.7577(10) 0.2609(9) 0.046(3) Uani 1 1 d . . .
H32A H -0.3511 0.7269 0.2070 0.056 Uiso 1 1 calc R . .
H32B H -0.2936 0.7021 0.3046 0.056 Uiso 1 1 calc R . .
C33 C -0.3053(9) 0.8705(10) 0.1997(10) 0.049(3) Uani 1 1 d . . .
H33A H -0.3619 0.9262 0.1579 0.073 Uiso 1 1 calc R . .
H33B H -0.2256 0.8604 0.1482 0.073 Uiso 1 1 calc R . .
H33C H -0.2993 0.8989 0.2528 0.073 Uiso 1 1 calc R . .

loop_
_atom_site_aniso_label
_atom_site_aniso_U_11
_atom_site_aniso_U_22
_atom_site_aniso_U_33
_atom_site_aniso_U_23
_atom_site_aniso_U_13
_atom_site_aniso_U_12
Bi1 0.01690(17) 0.02069(18) 0.01860(18) -0.00655(12) -0.00256(11) -0.00526(11)
Br1 0.0259(4) 0.0393(5) 0.0221(4) -0.0138(4) 0.0015(3) -0.0068(4)
Br2 0.0264(4) 0.0225(4) 0.0265(5) -0.0091(4) -0.0085(3) -0.0021(3)
O1 0.053(4) 0.030(4) 0.037(4) -0.005(3) -0.015(3) -0.018(3)
O2 0.045(4) 0.031(4) 0.053(5) -0.004(4) -0.009(4) -0.004(3)
N1 0.024(3) 0.019(4) 0.019(4) -0.008(3) -0.001(3) -0.009(3)
N2 0.018(3) 0.022(4) 0.019(4) -0.008(3) 0.000(3) -0.004(3)
C1 0.021(4) 0.025(4) 0.020(4) -0.007(3) -0.008(3) -0.005(3)
C2 0.033(5) 0.022(5) 0.028(5) -0.005(4) -0.008(4) -0.009(4)
C3 0.030(5) 0.020(4) 0.031(5) -0.009(4) 0.001(4) -0.008(3)
C4 0.030(5) 0.026(5) 0.032(5) -0.002(4) -0.006(4) -0.012(4)
C5 0.023(4) 0.030(5) 0.019(4) -0.004(4) -0.003(3) -0.010(3)
C6 0.016(4) 0.027(5) 0.018(4) -0.003(3) -0.005(3) -0.008(3)
C7 0.021(4) 0.030(5) 0.011(4) -0.006(3) 0.002(3) -0.013(3)
C8 0.031(5) 0.046(6) 0.024(5) -0.015(4) -0.009(4) -0.008(4)
C9 0.029(5) 0.033(5) 0.026(5) -0.012(4) -0.002(4) -0.010(4)
C10 0.027(4) 0.023(5) 0.033(5) -0.015(4) -0.004(4) -0.003(3)
C11 0.037(6) 0.052(7) 0.040(6) -0.024(5) -0.009(5) 0.009(5)
C12 0.027(5) 0.041(6) 0.056(7) -0.027(5) 0.001(4) -0.005(4)
C13 0.013(3) 0.023(4) 0.015(4) -0.007(3) -0.006(3) -0.005(3)
C14 0.012(4) 0.023(4) 0.022(4) -0.004(3) -0.003(3) -0.003(3)
C15 0.021(4) 0.026(5) 0.019(4) -0.005(4) -0.004(3) -0.001(3)
C16 0.030(5) 0.041(6) 0.019(4) -0.006(4) -0.009(4) -0.005(4)
C17 0.025(5) 0.034(5) 0.030(5) -0.003(4) -0.007(4) 0.004(4)
C18 0.030(5) 0.024(5) 0.039(6) -0.008(4) -0.003(4) -0.009(4)
C19 0.022(4) 0.019(4) 0.027(5) -0.008(4) -0.007(3) -0.002(3)
C20 0.032(5) 0.030(5) 0.033(5) -0.012(4) -0.012(4) -0.003(4)
C21 0.060(7) 0.060(8) 0.058(8) -0.036(7) 0.003(6) -0.029(6)
C22 0.068(8) 0.080(9) 0.021(5) -0.008(6) -0.003(5) -0.041(7)
C23 0.033(5) 0.038(5) 0.017(4) -0.011(4) -0.004(4) -0.008(4)
C24 0.040(5) 0.043(6) 0.026(5) -0.017(5) 0.008(4) -0.013(4)
C25 0.052(6) 0.046(6) 0.024(5) -0.016(5) 0.000(4) -0.019(5)
C26 0.077(9) 0.045(7) 0.053(8) 0.012(6) -0.035(6) -0.033(6)
C27 0.137(16) 0.115(16) 0.140(17) 0.040(13) -0.098(14) -0.086(13)
C28 0.095(12) 0.079(12) 0.076(11) 0.017(9) -0.033(9) -0.039(9)
C29 0.054(7) 0.055(7) 0.033(6) -0.003(5) -0.008(5) -0.024(6)
C30 0.065(7) 0.041(6) 0.029(6) -0.006(5) -0.014(5) -0.008(5)
C31 0.068(9) 0.093(12) 0.060(9) -0.005(8) -0.003(7) -0.034(8)
C32 0.043(6) 0.048(7) 0.037(6) -0.011(5) -0.009(5) -0.002(5)
C33 0.037(6) 0.050(7) 0.057(7) -0.024(6) -0.010(5) 0.000(5)

loop_
_atom_type_symbol
_atom_type_description
_atom_type_scat_dispersion_real
_atom_type_scat_dispersion_imag
_atom_type_scat_source
C C 0.0033 0.0016 'International Tables Vol C Tables 4.2.6.8 and 6.1.1.4'
H H 0.0000 0.0000 'International Tables Vol C Tables 4.2.6.8 and 6.1.1.4'
N N 0.0061 0.0033 'International Tables Vol C Tables 4.2.6.8 and 6.1.1.4'
Br Br -0.2901 2.4595 'International Tables Vol C Tables 4.2.6.8 and 6.1.1.4'
Bi Bi -4.1077 10.2566 'International Tables Vol C Tables 4.2.6.8 and 6.1.1.4'
O O 0.0106 0.0060 'International Tables Vol C Tables 4.2.6.8 and 6.1.1.4'

loop_
_geom_angle_atom_site_label_1
_geom_angle_atom_site_label_2
_geom_angle_atom_site_label_3
_geom_angle
_geom_angle_site_symmetry_1
_geom_angle_site_symmetry_3
_geom_angle_publ_flag
N1 Bi1 N2 56.7(2) . . ?
N1 Bi1 O1 137.6(2) . . ?
N2 Bi1 O1 81.6(2) . . ?
N1 Bi1 Br1 96.23(17) . . ?
N2 Bi1 Br1 92.12(16) . . ?
O1 Bi1 Br1 91.98(16) . . ?
N1 Bi1 C13 28.2(2) . . ?
N2 Bi1 C13 28.5(2) . . ?
O1 Bi1 C13 109.7(2) . . ?
Br1 Bi1 C13 94.95(15) . . ?
N1 Bi1 Br2 85.24(17) . . ?
N2 Bi1 Br2 141.92(16) . . ?
O1 Bi1 Br2 136.03(15) . . ?
Br1 Bi1 Br2 92.13(3) . . ?
C13 Bi1 Br2 113.47(16) . . ?
N1 Bi1 Br2 94.90(16) . 2_565 ?
N2 Bi1 Br2 94.22(16) . 2_565 ?
O1 Bi1 Br2 79.92(15) . 2_565 ?
Br1 Bi1 Br2 168.86(3) . 2_565 ?
C13 Bi1 Br2 94.98(15) . 2_565 ?
Br2 Bi1 Br2 88.52(2) . 2_565 ?
Bi1 Br2 Bi1 91.48(2) . 2_565 ?
C29 O1 C26 111.4(8) . . ?
C29 O1 Bi1 124.1(6) . . ?
C26 O1 Bi1 123.4(6) . . ?
C32 O2 C30 115.1(9) . . ?
C13 N1 C1 122.3(7) . . ?
C13 N1 Bi1 95.2(5) . . ?
C1 N1 Bi1 141.3(5) . . ?
C13 N2 C14 120.4(6) . . ?
C13 N2 Bi1 91.1(5) . . ?
C14 N2 Bi1 147.8(5) . . ?
C2 C1 C6 121.8(8) . . ?
C2 C1 N1 119.1(7) . . ?
C6 C1 N1 119.0(7) . . ?
C3 C2 C1 118.6(8) . . ?
C3 C2 C10 120.2(8) . . ?
C1 C2 C10 121.2(8) . . ?
C4 C3 C2 120.4(9) . . ?
C4 C3 H3 119.8 . . ?
C2 C3 H3 119.8 . . ?
C5 C4 C3 120.5(8) . . ?
C5 C4 H4 119.8 . . ?
C3 C4 H4 119.8 . . ?
C4 C5 C6 122.4(8) . . ?
C4 C5 H5 118.8 . . ?
C6 C5 H5 118.8 . . ?
C5 C6 C1 116.3(8) . . ?
C5 C6 C7 120.5(7) . . ?
C1 C6 C7 123.2(7) . . ?
C6 C7 C9 111.7(6) . . ?
C6 C7 C8 110.2(7) . . ?
C9 C7 C8 110.1(7) . . ?
C6 C7 H7 108.3 . . ?
C9 C7 H7 108.3 . . ?
C8 C7 H7 108.3 . . ?
C7 C8 H8A 109.5 . . ?
C7 C8 H8B 109.5 . . ?
H8A C8 H8B 109.5 . . ?
C7 C8 H8C 109.5 . . ?
H8A C8 H8C 109.5 . . ?
H8B C8 H8C 109.5 . . ?
C7 C9 H9A 109.5 . . ?
C7 C9 H9B 109.5 . . ?
H9A C9 H9B 109.5 . . ?
C7 C9 H9C 109.5 . . ?
H9A C9 H9C 109.5 . . ?
H9B C9 H9C 109.5 . . ?
C2 C10 C12 112.9(8) . . ?
C2 C10 C11 110.5(7) . . ?
C12 C10 C11 110.7(8) . . ?
C2 C10 H10 107.5 . . ?
C12 C10 H10 107.5 . . ?
C11 C10 H10 107.5 . . ?
C10 C11 H11A 109.5 . . ?
C10 C11 H11B 109.5 . . ?
H11A C11 H11B 109.5 . . ?
C10 C11 H11C 109.5 . . ?
H11A C11 H11C 109.5 . . ?
H11B C11 H11C 109.5 . . ?
C10 C12 H12A 109.5 . . ?
C10 C12 H12B 109.5 . . ?
H12A C12 H12B 109.5 . . ?
C10 C12 H12C 109.5 . . ?
H12A C12 H12C 109.5 . . ?
H12B C12 H12C 109.5 . . ?
N1 C13 N2 117.1(7) . . ?
N1 C13 Bi1 56.6(4) . . ?
N2 C13 Bi1 60.5(4) . . ?
N1 C13 H13 121.5 . . ?
N2 C13 H13 121.5 . . ?
Bi1 C13 H13 178.0 . . ?
C19 C14 N2 119.1(7) . . ?
C19 C14 C15 120.2(7) . . ?
N2 C14 C15 120.7(7) . . ?
C16 C15 C14 117.6(8) . . ?
C16 C15 C23 120.6(8) . . ?
C14 C15 C23 121.7(7) . . ?
C17 C16 C15 122.8(9) . . ?
C17 C16 H16 118.6 . . ?
C15 C16 H16 118.6 . . ?
C16 C17 C18 119.6(9) . . ?
C16 C17 H17 120.2 . . ?
C18 C17 H17 120.2 . . ?
C17 C18 C19 120.4(9) . . ?
C17 C18 H18 119.8 . . ?
C19 C18 H18 119.8 . . ?
C14 C19 C18 119.3(8) . . ?
C14 C19 C20 121.4(7) . . ?
C18 C19 C20 119.3(8) . . ?
C22 C20 C19 109.8(8) . . ?
C22 C20 C21 109.3(9) . . ?
C19 C20 C21 113.9(8) . . ?
C22 C20 H20 107.9 . . ?
C19 C20 H20 107.9 . . ?
C21 C20 H20 107.9 . . ?
C20 C21 H21A 109.5 . . ?
C20 C21 H21B 109.5 . . ?
H21A C21 H21B 109.5 . . ?
C20 C21 H21C 109.5 . . ?
H21A C21 H21C 109.5 . . ?
H21B C21 H21C 109.5 . . ?
C20 C22 H22A 109.5 . . ?
C20 C22 H22B 109.5 . . ?
H22A C22 H22B 109.5 . . ?
C20 C22 H22C 109.5 . . ?
H22A C22 H22C 109.5 . . ?
H22B C22 H22C 109.5 . . ?
C15 C23 C24 110.1(8) . . ?
C15 C23 C25 112.0(8) . . ?
C24 C23 C25 110.0(8) . . ?
C15 C23 H23 108.2 . . ?
C24 C23 H23 108.2 . . ?
C25 C23 H23 108.2 . . ?
C23 C24 H24A 109.5 . . ?
C23 C24 H24B 109.5 . . ?
H24A C24 H24B 109.5 . . ?
C23 C24 H24C 109.5 . . ?
H24A C24 H24C 109.5 . . ?
H24B C24 H24C 109.5 . . ?
C23 C25 H25A 109.5 . . ?
C23 C25 H25B 109.5 . . ?
H25A C25 H25B 109.5 . . ?
C23 C25 H25C 109.5 . . ?
H25A C25 H25C 109.5 . . ?
H25B C25 H25C 109.5 . . ?
C27 C26 O1 108.5(11) . . ?
C27 C26 H26A 110.0 . . ?
O1 C26 H26A 110.0 . . ?
C27 C26 H26B 110.0 . . ?
O1 C26 H26B 110.0 . . ?
H26A C26 H26B 108.4 . . ?
C26 C27 C28 104.1(11) . . ?
C26 C27 H27A 110.9 . . ?
C28 C27 H27A 110.9 . . ?
C26 C27 H27B 110.9 . . ?
C28 C27 H27B 110.9 . . ?
H27A C27 H27B 109.0 . . ?
C29 C28 C27 103.0(11) . . ?
C29 C28 H28A 111.2 . . ?
C27 C28 H28A 111.2 . . ?
C29 C28 H28B 111.2 . . ?
C27 C28 H28B 111.2 . . ?
H28A C28 H28B 109.1 . . ?
O1 C29 C28 105.3(10) . . ?
O1 C29 H29A 110.7 . . ?
C28 C29 H29A 110.7 . . ?
O1 C29 H29B 110.7 . . ?
C28 C29 H29B 110.7 . . ?
H29A C29 H29B 108.8 . . ?
O2 C30 C31 109.7(10) . . ?
O2 C30 H30A 109.7 . . ?
C31 C30 H30A 109.7 . . ?
O2 C30 H30B 109.7 . . ?
C31 C30 H30B 109.7 . . ?
H30A C30 H30B 108.2 . . ?
C30 C31 H31A 109.5 . . ?
C30 C31 H31B 109.5 . . ?
H31A C31 H31B 109.5 . . ?
C30 C31 H31C 109.5 . . ?
H31A C31 H31C 109.5 . . ?
H31B C31 H31C 109.5 . . ?
O2 C32 C33 111.2(9) . . ?
O2 C32 H32A 109.4 . . ?
C33 C32 H32A 109.4 . . ?
O2 C32 H32B 109.4 . . ?
C33 C32 H32B 109.4 . . ?
H32A C32 H32B 108.0 . . ?
C32 C33 H33A 109.5 . . ?
C32 C33 H33B 109.5 . . ?
H33A C33 H33B 109.5 . . ?
C32 C33 H33C 109.5 . . ?
H33A C33 H33C 109.5 . . ?
H33B C33 H33C 109.5 . . ?

loop_
_geom_bond_atom_site_label_1
_geom_bond_atom_site_label_2
_geom_bond_distance
_geom_bond_site_symmetry_2
_geom_bond_publ_flag
Bi1 N1 2.305(6) . ?
Bi1 N2 2.393(7) . ?
Bi1 O1 2.645(6) . ?
Bi1 Br1 2.6694(9) . ?
Bi1 C13 2.749(7) . ?
Bi1 Br2 2.8903(9) . ?
Bi1 Br2 3.1151(9) 2_565 ?
Br2 Bi1 3.1151(9) 2_565 ?
O1 C29 1.425(12) . ?
O1 C26 1.449(13) . ?
O2 C32 1.376(12) . ?
O2 C30 1.403(13) . ?
N1 C13 1.306(10) . ?
N1 C1 1.441(10) . ?
N2 C13 1.310(9) . ?
N2 C14 1.425(10) . ?
C1 C2 1.411(12) . ?
C1 C6 1.431(11) . ?
C2 C3 1.392(12) . ?
C2 C10 1.514(12) . ?
C3 C4 1.387(12) . ?
C3 H3 0.9500 . ?
C4 C5 1.382(13) . ?
C4 H4 0.9500 . ?
C5 C6 1.393(11) . ?
C5 H5 0.9500 . ?
C6 C7 1.494(12) . ?
C7 C9 1.524(11) . ?
C7 C8 1.541(11) . ?
C7 H7 1.0000 . ?
C8 H8A 0.9800 . ?
C8 H8B 0.9800 . ?
C8 H8C 0.9800 . ?
C9 H9A 0.9800 . ?
C9 H9B 0.9800 . ?
C9 H9C 0.9800 . ?
C10 C12 1.529(12) . ?
C10 C11 1.532(13) . ?
C10 H10 1.0000 . ?
C11 H11A 0.9800 . ?
C11 H11B 0.9800 . ?
C11 H11C 0.9800 . ?
C12 H12A 0.9800 . ?
C12 H12B 0.9800 . ?
C12 H12C 0.9800 . ?
C13 H13 0.9500 . ?
C14 C19 1.397(11) . ?
C14 C15 1.426(11) . ?
C15 C16 1.381(12) . ?
C15 C23 1.525(12) . ?
C16 C17 1.366(14) . ?
C16 H16 0.9500 . ?
C17 C18 1.385(14) . ?
C17 H17 0.9500 . ?
C18 C19 1.399(12) . ?
C18 H18 0.9500 . ?
C19 C20 1.516(12) . ?
C20 C22 1.510(13) . ?
C20 C21 1.519(13) . ?
C20 H20 1.0000 . ?
C21 H21A 0.9800 . ?
C21 H21B 0.9800 . ?
C21 H21C 0.9800 . ?
C22 H22A 0.9800 . ?
C22 H22B 0.9800 . ?
C22 H22C 0.9800 . ?
C23 C24 1.540(12) . ?
C23 C25 1.542(13) . ?
C23 H23 1.0000 . ?
C24 H24A 0.9800 . ?
C24 H24B 0.9800 . ?
C24 H24C 0.9800 . ?
C25 H25A 0.9800 . ?
C25 H25B 0.9800 . ?
C25 H25C 0.9800 . ?
C26 C27 1.394(18) . ?
C26 H26A 0.9900 . ?
C26 H26B 0.9900 . ?
C27 C28 1.59(2) . ?
C27 H27A 0.9900 . ?
C27 H27B 0.9900 . ?
C28 C29 1.513(18) . ?
C28 H28A 0.9900 . ?
C28 H28B 0.9900 . ?
C29 H29A 0.9900 . ?
C29 H29B 0.9900 . ?
C30 C31 1.479(16) . ?
C30 H30A 0.9900 . ?
C30 H30B 0.9900 . ?
C31 H31A 0.9800 . ?
C31 H31B 0.9800 . ?
C31 H31C 0.9800 . ?
C32 C33 1.492(15) . ?
C32 H32A 0.9900 . ?
C32 H32B 0.9900 . ?
C33 H33A 0.9800 . ?
C33 H33B 0.9800 . ?
C33 H33C 0.9800 . ?
